data_4326677
loop_
_publ_author_name
'Uriah J. Kilgore'
'Michael P. Stewart'
'Monte L. Helm'
'William G. Dougherty'
'W. Scott Kassel'
'Mary Rakowski DuBois'
'Daniel L. DuBois'
'R. Morris Bullock'

_publ_section_title
;
 Studies of a Series of [Ni(PR2NPh2)2(CH3CN)]2+ Complexes as
 Electrocatalysts for H2 Production: Substituent Variation at the
 Phosphorus Atom of the P2N2 Ligand
;
_journal_name_full 'Inorganic Chemistry'
_journal_page_first 10908
_journal_page_last 10918
_journal_paper_doi 10.1021/ic201461a
_journal_volume 50
_journal_year 2011
_chemical_formula_sum 'C64 H102 B2 F8 N6 Ni O3 P4'
_chemical_formula_weight 1359.73
_chemical_name_systematic
; 
 ? 
;
_space_group_IT_number 14
_symmetry_cell_setting monoclinic
_symmetry_space_group_name_Hall '-P 2ybc'
_symmetry_space_group_name_H-M 'P 1 21/c 1'
_atom_sites_solution_hydrogens geom
_atom_sites_solution_primary direct
_atom_sites_solution_secondary difmap
_audit_creation_method SHELXL-97
_cell_angle_alpha 90.00
_cell_angle_beta 118.139(2)
_cell_angle_gamma 90.00
_cell_formula_units_Z 4
_cell_length_a 15.7991(11)
_cell_length_b 30.863(2)
_cell_length_c 15.7859(10)
_cell_measurement_reflns_used 9774
_cell_measurement_temperature 100(2)
_cell_measurement_theta_max 33.13
_cell_measurement_theta_min 2.46
_cell_volume 6787.5(8)
_computing_cell_refinement 'Bruker SAINT'
_computing_data_collection 'Bruker APEX2'
_computing_data_reduction 'Bruker SAINT'
_computing_molecular_graphics 'Bruker SHELXTL'
_computing_publication_material 'Bruker SHELXTL'
_computing_structure_refinement 'SHELXL-97 (Sheldrick, 2008)'
_computing_structure_solution 'SHELXS-97 (Sheldrick, 2008)'
_diffrn_ambient_temperature 100(2)
_diffrn_measured_fraction_theta_full 1.000
_diffrn_measured_fraction_theta_max 0.988
_diffrn_measurement_device_type 'Bruker APEX-II CCD'
_diffrn_measurement_method '\f and \w scans'
_diffrn_radiation_monochromator graphite
_diffrn_radiation_source 'fine-focus sealed tube'
_diffrn_radiation_type MoK\a
_diffrn_radiation_wavelength 0.71073
_diffrn_reflns_av_R_equivalents 0.0520
_diffrn_reflns_av_sigmaI/netI 0.0739
_diffrn_reflns_limit_h_max 24
_diffrn_reflns_limit_h_min -24
_diffrn_reflns_limit_k_max 47
_diffrn_reflns_limit_k_min -47
_diffrn_reflns_limit_l_max 23
_diffrn_reflns_limit_l_min -23
_diffrn_reflns_number 105527
_diffrn_reflns_theta_full 25.00
_diffrn_reflns_theta_max 33.21
_diffrn_reflns_theta_min 1.46
_exptl_absorpt_coefficient_mu 0.451
_exptl_absorpt_correction_T_max 0.9396
_exptl_absorpt_correction_T_min 0.9152
_exptl_absorpt_correction_type multi-scan
_exptl_absorpt_process_details SADABS
_exptl_crystal_colour red
_exptl_crystal_density_diffrn 1.331
_exptl_crystal_description block
_exptl_crystal_F_000 2888
_exptl_crystal_size_max 0.20
_exptl_crystal_size_mid 0.18
_exptl_crystal_size_min 0.14
_platon_squeeze_details
;
Squeeze result consistent with 3 THF and 1 acetonitrile solvent 
molecules in the asymmetric unit.  These were located from the difference
map but were disordered and would not adequately refine so they were removed.
They had no interaction with the main molecule of the crystal.

PLATON Reference : Spek, A.L. (2003). J. Appl. Cryst. 36, 7-13.
                     Spek, A.L. (2009). Acta Cryst. D65, 148-155. 
;
_refine_diff_density_max 2.338
_refine_diff_density_min -1.989
_refine_diff_density_rms 0.088
_refine_ls_extinction_method none
_refine_ls_goodness_of_fit_ref 1.021
_refine_ls_hydrogen_treatment constr
_refine_ls_matrix_type full
_refine_ls_number_parameters 636
_refine_ls_number_reflns 25697
_refine_ls_number_restraints 18
_refine_ls_restrained_S_all 1.022
_refine_ls_R_factor_all 0.1004
_refine_ls_R_factor_gt 0.0579
_refine_ls_shift/su_max 0.002
_refine_ls_shift/su_mean 0.000
_refine_ls_structure_factor_coef Fsqd
_refine_ls_weighting_details 'calc w=1/[\s^2^(Fo^2^)+(0.0828P)^2^] where P=(Fo^2^+2Fc^2^)/3'
_refine_ls_weighting_scheme calc
_refine_ls_wR_factor_gt 0.1519
_refine_ls_wR_factor_ref 0.1648
_reflns_number_gt 15054
_reflns_number_total 25697
_reflns_threshold_expression >2sigma(I)
_cod_data_source_file ic201461a_si_002_2.cif
_cod_data_source_block pnl090s
_cod_database_code 4326677

loop_
_symmetry_equiv_pos_as_xyz
'x, y, z'
'-x, y+1/2, -z+1/2'
'-x, -y, -z'
'x, -y-1/2, z-1/2'

loop_
_atom_site_label
_atom_site_type_symbol
_atom_site_fract_x
_atom_site_fract_y
_atom_site_fract_z
_atom_site_U_iso_or_equiv
_atom_site_adp_type
_atom_site_occupancy
_atom_site_symmetry_multiplicity
_atom_site_calc_flag
_atom_site_refinement_flags
_atom_site_disorder_assembly
_atom_site_disorder_group
Ni1 Ni 0.743334(15) 0.840658(7) -0.011101(17) 0.01288(6) Uani 1 1 d . B .
B1 B 0.95112(19) 0.81194(8) 0.4262(2) 0.0278(5) Uani 1 1 d . . .
F1 F 1.02553(12) 0.81580(9) 0.40704(13) 0.0902(8) Uani 1 1 d D . .
F2 F 0.96068(15) 0.77588(5) 0.48019(12) 0.0650(6) Uani 1 1 d D . .
F3 F 0.94949(13) 0.84721(5) 0.47916(14) 0.0618(5) Uani 1 1 d D . .
F4 F 0.86517(10) 0.80928(5) 0.34083(11) 0.0399(3) Uani 1 1 d D . .
B2 B 0.5559(3) 0.68354(11) 0.0533(2) 0.0482(9) Uani 1 1 d . . .
F5 F 0.6223(16) 0.6916(6) 0.1415(15) 0.170(2) Uani 0.171(4) 1 d PD A 1
F6 F 0.5141(8) 0.6492(5) 0.0147(9) 0.0996(15) Uani 0.171(4) 1 d PD A 1
F7 F 0.55237(11) 0.71614(5) -0.00677(11) 0.0475(4) Uani 0.171(4) 1 d PD A 1
F8 F 0.4684(7) 0.7060(5) 0.0701(9) 0.0639(8) Uani 0.171(4) 1 d PD A 1
F5' F 0.5754(5) 0.64565(9) 0.0157(3) 0.170(2) Uani 0.829(4) 1 d PD A 2
F6' F 0.48085(17) 0.67455(16) 0.06217(18) 0.0996(15) Uani 0.829(4) 1 d PD A 2
F7' F 0.55237(11) 0.71614(5) -0.00677(11) 0.0475(4) Uani 0.829(4) 1 d PD A 2
F8' F 0.63289(15) 0.68870(11) 0.1403(2) 0.0639(8) Uani 0.829(4) 1 d PD A 2
N1 N 0.47437(11) 0.83911(5) -0.16932(12) 0.0189(3) Uani 1 1 d . . .
N2 N 0.61487(11) 0.92548(5) -0.00300(12) 0.0189(3) Uani 1 1 d . . .
N3 N 1.01646(10) 0.83923(5) 0.14566(11) 0.0140(3) Uani 1 1 d . . .
N4 N 0.86938(11) 0.92908(5) -0.01575(12) 0.0163(3) Uani 1 1 d . . .
N5 N 0.74390(11) 0.77635(5) -0.01531(12) 0.0185(3) Uani 1 1 d . . .
P1 P 0.64151(3) 0.877028(15) -0.13985(4) 0.01509(10) Uani 1 1 d . . .
P2 P 0.62023(3) 0.837313(15) 0.01553(4) 0.01490(10) Uani 1 1 d . . .
P3 P 0.84557(3) 0.875810(15) 0.11702(4) 0.01310(9) Uani 1 1 d . . .
P4 P 0.86559(3) 0.840725(15) -0.03828(3) 0.01350(9) Uani 1 1 d . . .
C1 C 0.67295(17) 0.90100(8) -0.22742(18) 0.0336(3) Uani 0.564(4) 1 d P B 1
H1A H 0.7286 0.9205 -0.1924 0.040 Uiso 0.564(4) 1 calc PR B 1
H1B H 0.6942 0.8774 -0.2554 0.040 Uiso 0.564(4) 1 calc PR B 1
C2 C 0.59504(17) 0.92657(8) -0.30964(18) 0.0336(3) Uani 0.564(4) 1 d P B 1
H2A H 0.5696 0.9495 -0.2838 0.040 Uiso 0.564(4) 1 calc PR B 1
H2B H 0.5415 0.9071 -0.3506 0.040 Uiso 0.564(4) 1 calc PR B 1
C3 C 0.6397(4) 0.94778(17) -0.3710(4) 0.0336(3) Uani 0.564(4) 1 d P B 1
H3A H 0.6870 0.9704 -0.3335 0.040 Uiso 0.564(4) 1 calc PR B 1
H3B H 0.6719 0.9256 -0.3911 0.040 Uiso 0.564(4) 1 calc PR B 1
C4 C 0.5515(3) 0.96822(14) -0.4616(3) 0.0336(3) Uani 0.564(4) 1 d P B 1
H4A H 0.5724 0.9783 -0.5076 0.050 Uiso 0.564(4) 1 calc PR B 1
H4B H 0.5261 0.9928 -0.4411 0.050 Uiso 0.564(4) 1 calc PR B 1
H4C H 0.5012 0.9463 -0.4921 0.050 Uiso 0.564(4) 1 calc PR B 1
C1' C 0.67295(17) 0.90100(8) -0.22742(18) 0.0336(3) Uani 0.436(4) 1 d P B 2
H1'A H 0.7286 0.9205 -0.1924 0.040 Uiso 0.436(4) 1 calc PR B 2
H1'B H 0.6942 0.8774 -0.2554 0.040 Uiso 0.436(4) 1 calc PR B 2
C2' C 0.59504(17) 0.92657(8) -0.30964(18) 0.0336(3) Uani 0.436(4) 1 d P B 2
H2'A H 0.5512 0.9058 -0.3583 0.040 Uiso 0.436(4) 1 calc PR B 2
H2'B H 0.5572 0.9425 -0.2845 0.040 Uiso 0.436(4) 1 calc PR B 2
C3' C 0.6278(5) 0.9575(2) -0.3575(5) 0.0336(3) Uani 0.436(4) 1 d P B 2
H3'A H 0.6740 0.9783 -0.3108 0.040 Uiso 0.436(4) 1 calc PR B 2
H3'B H 0.5731 0.9737 -0.4077 0.040 Uiso 0.436(4) 1 calc PR B 2
C4' C 0.6850(4) 0.92425(18) -0.4098(4) 0.0336(3) Uani 0.436(4) 1 d P B 2
H4'A H 0.7041 0.9424 -0.4489 0.050 Uiso 0.436(4) 1 calc PR B 2
H4'B H 0.6400 0.9019 -0.4504 0.050 Uiso 0.436(4) 1 calc PR B 2
H4'C H 0.7419 0.9104 -0.3586 0.050 Uiso 0.436(4) 1 calc PR B 2
C5 C 0.53012(13) 0.84749(7) -0.21884(15) 0.0217(4) Uani 1 1 d . B .
H5A H 0.4915 0.8649 -0.2773 0.026 Uiso 1 1 calc R . .
H5B H 0.5465 0.8197 -0.2389 0.026 Uiso 1 1 calc R . .
C6 C 0.31547(14) 0.83847(6) -0.18223(17) 0.0237(4) Uani 1 1 d . . .
H6A H 0.3441 0.8419 -0.1145 0.028 Uiso 1 1 calc R . .
C7 C 0.21607(15) 0.83670(7) -0.23703(19) 0.0306(5) Uani 1 1 d . . .
H7A H 0.1769 0.8386 -0.2063 0.037 Uiso 1 1 calc R . .
C8 C 0.17342(15) 0.83217(7) -0.33653(18) 0.0328(5) Uani 1 1 d . . .
H8A H 0.1055 0.8310 -0.3738 0.039 Uiso 1 1 calc R . .
C9 C 0.23068(15) 0.82948(7) -0.38007(17) 0.0284(5) Uani 1 1 d . . .
H9A H 0.2018 0.8268 -0.4480 0.034 Uiso 1 1 calc R . .
C10 C 0.33013(14) 0.83058(6) -0.32652(16) 0.0225(4) Uani 1 1 d . . .
H10A H 0.3687 0.8282 -0.3577 0.027 Uiso 1 1 calc R . .
C11 C 0.37300(13) 0.83518(6) -0.22767(15) 0.0175(4) Uani 1 1 d . . .
C12 C 0.52017(13) 0.81033(6) -0.08654(14) 0.0190(4) Uani 1 1 d . B .
H12A H 0.5445 0.7843 -0.1047 0.023 Uiso 1 1 calc R . .
H12B H 0.4721 0.8008 -0.0670 0.023 Uiso 1 1 calc R . .
C13 C 0.63339(13) 0.80622(7) 0.11964(15) 0.0208(4) Uani 1 1 d . B .
H13A H 0.6576 0.7769 0.1170 0.025 Uiso 1 1 calc R . .
H13B H 0.6820 0.8205 0.1788 0.025 Uiso 1 1 calc R . .
C14 C 0.53979(16) 0.80167(8) 0.12573(18) 0.0329(5) Uani 1 1 d . . .
H14A H 0.5060 0.8299 0.1103 0.039 Uiso 1 1 calc R B .
H14B H 0.4977 0.7804 0.0773 0.039 Uiso 1 1 calc R . .
C15 C 0.55710(17) 0.78724(8) 0.22403(17) 0.0329(5) Uani 1 1 d . B .
H15A H 0.5961 0.8094 0.2719 0.039 Uiso 1 1 calc R . .
H15B H 0.5944 0.7599 0.2410 0.039 Uiso 1 1 calc R . .
C16 C 0.4648(2) 0.78010(9) 0.2295(2) 0.0457(7) Uani 1 1 d . . .
H16A H 0.4799 0.7743 0.2963 0.069 Uiso 1 1 calc R B .
H16B H 0.4302 0.7553 0.1893 0.069 Uiso 1 1 calc R . .
H16C H 0.4245 0.8061 0.2066 0.069 Uiso 1 1 calc R . .
C17 C 0.57048(14) 0.89023(6) 0.02360(15) 0.0194(4) Uani 1 1 d . B .
H17A H 0.5003 0.8904 -0.0196 0.023 Uiso 1 1 calc R . .
H17B H 0.5814 0.8948 0.0901 0.023 Uiso 1 1 calc R . .
C18 C 0.59659(16) 0.97200(7) 0.11357(18) 0.0287(5) Uani 1 1 d . . .
H18A H 0.5658 0.9491 0.1286 0.034 Uiso 1 1 calc R . .
C19 C 0.61504(17) 1.01080(7) 0.16434(19) 0.0335(5) Uani 1 1 d . . .
H19A H 0.5979 1.0137 0.2142 0.040 Uiso 1 1 calc R . .
C20 C 0.65763(18) 1.04491(7) 0.14326(19) 0.0369(6) Uani 1 1 d . . .
H20A H 0.6702 1.0714 0.1777 0.044 Uiso 1 1 calc R . .
C21 C 0.6817(2) 1.03948(8) 0.0701(2) 0.0477(7) Uani 1 1 d . . .
H21A H 0.7115 1.0627 0.0546 0.057 Uiso 1 1 calc R . .
C22 C 0.6633(2) 1.00129(8) 0.0193(2) 0.0407(6) Uani 1 1 d . . .
H22A H 0.6790 0.9989 -0.0316 0.049 Uiso 1 1 calc R . .
C23 C 0.62206(13) 0.96614(6) 0.04171(15) 0.0213(4) Uani 1 1 d . . .
C24 C 0.59488(16) 0.92483(6) -0.10341(16) 0.0239(4) Uani 1 1 d . B .
H24A H 0.6227 0.9513 -0.1159 0.029 Uiso 1 1 calc R . .
H24B H 0.5245 0.9262 -0.1448 0.029 Uiso 1 1 calc R . .
C25 C 0.81217(13) 0.89622(6) 0.20579(14) 0.0176(4) Uani 1 1 d . B .
H25A H 0.7545 0.9147 0.1720 0.021 Uiso 1 1 calc R . .
H25B H 0.7937 0.8712 0.2327 0.021 Uiso 1 1 calc R . .
C26 C 0.88825(15) 0.92237(6) 0.28972(15) 0.0224(4) Uani 1 1 d . . .
H26A H 0.9348 0.9022 0.3380 0.027 Uiso 1 1 calc R B .
H26B H 0.9237 0.9409 0.2659 0.027 Uiso 1 1 calc R . .
C27 C 0.84369(17) 0.95091(7) 0.33762(17) 0.0300(5) Uani 1 1 d . B .
H27A H 0.8960 0.9653 0.3941 0.036 Uiso 1 1 calc R . .
H27B H 0.8049 0.9738 0.2919 0.036 Uiso 1 1 calc R . .
C28 C 0.78073(19) 0.92663(8) 0.3698(2) 0.0378(6) Uani 1 1 d . . .
H28A H 0.7564 0.9468 0.4013 0.057 Uiso 1 1 calc R B .
H28B H 0.8183 0.9038 0.4151 0.057 Uiso 1 1 calc R . .
H28C H 0.7266 0.9136 0.3139 0.057 Uiso 1 1 calc R . .
C29 C 0.95629(13) 0.84566(6) 0.19263(14) 0.0171(4) Uani 1 1 d . B .
H29A H 0.9936 0.8616 0.2535 0.020 Uiso 1 1 calc R . .
H29B H 0.9392 0.8170 0.2086 0.020 Uiso 1 1 calc R . .
C30 C 1.15462(13) 0.78924(6) 0.19384(15) 0.0198(4) Uani 1 1 d . . .
H30A H 1.1182 0.7715 0.1394 0.024 Uiso 1 1 calc R . .
C31 C 1.24971(14) 0.77870(7) 0.25675(17) 0.0261(4) Uani 1 1 d . . .
H31A H 1.2782 0.7542 0.2440 0.031 Uiso 1 1 calc R . .
C32 C 1.30301(15) 0.80361(8) 0.33755(17) 0.0312(5) Uani 1 1 d . . .
H32A H 1.3679 0.7963 0.3801 0.037 Uiso 1 1 calc R . .
C33 C 1.26113(15) 0.83905(8) 0.35568(17) 0.0306(5) Uani 1 1 d . . .
H33A H 1.2970 0.8558 0.4119 0.037 Uiso 1 1 calc R . .
C34 C 1.16685(14) 0.85063(7) 0.29253(16) 0.0233(4) Uani 1 1 d . . .
H34A H 1.1394 0.8755 0.3053 0.028 Uiso 1 1 calc R . .
C35 C 1.11259(12) 0.82597(6) 0.21080(14) 0.0159(3) Uani 1 1 d . . .
C36 C 0.97056(13) 0.81401(6) 0.05792(14) 0.0166(4) Uani 1 1 d . B .
H36A H 0.9505 0.7858 0.0723 0.020 Uiso 1 1 calc R . .
H36B H 1.0179 0.8082 0.0350 0.020 Uiso 1 1 calc R . .
C37 C 0.84604(13) 0.80994(6) -0.14409(14) 0.0173(4) Uani 1 1 d . B .
H37A H 0.8302 0.7797 -0.1357 0.021 Uiso 1 1 calc R . .
H37B H 0.7893 0.8221 -0.2002 0.021 Uiso 1 1 calc R . .
C38 C 0.92934(16) 0.80885(7) -0.16730(16) 0.0275(5) Uani 1 1 d . . .
H38A H 0.9528 0.8387 -0.1658 0.033 Uiso 1 1 calc R B .
H38B H 0.9827 0.7918 -0.1176 0.033 Uiso 1 1 calc R . .
C39 C 0.90025(16) 0.78915(8) -0.26473(16) 0.0282(5) Uani 1 1 d . B .
H39A H 0.8790 0.7589 -0.2652 0.034 Uiso 1 1 calc R . .
H39B H 0.8451 0.8055 -0.3139 0.034 Uiso 1 1 calc R . .
C40 C 0.98031(18) 0.78920(9) -0.29111(19) 0.0387(6) Uani 1 1 d . . .
H40A H 0.9557 0.7791 -0.3574 0.058 Uiso 1 1 calc R B .
H40B H 1.0318 0.7699 -0.2477 0.058 Uiso 1 1 calc R . .
H40C H 1.0055 0.8187 -0.2854 0.058 Uiso 1 1 calc R . .
C41 C 0.91170(13) 0.89427(6) -0.04609(15) 0.0182(4) Uani 1 1 d . B .
H41A H 0.9822 0.8946 -0.0052 0.022 Uiso 1 1 calc R . .
H41B H 0.8980 0.8996 -0.1132 0.022 Uiso 1 1 calc R . .
C42 C 0.87500(16) 0.97718(7) -0.13761(17) 0.0275(5) Uani 1 1 d . . .
H42A H 0.8824 0.9527 -0.1700 0.033 Uiso 1 1 calc R . .
C43 C 0.86809(16) 1.01842(7) -0.17675(18) 0.0318(5) Uani 1 1 d . . .
H43A H 0.8714 1.0216 -0.2350 0.038 Uiso 1 1 calc R . .
C44 C 0.85660(16) 1.05452(7) -0.13204(18) 0.0326(5) Uani 1 1 d . . .
H44A H 0.8493 1.0824 -0.1600 0.039 Uiso 1 1 calc R . .
C45 C 0.8559(2) 1.04927(7) -0.0466(2) 0.0400(6) Uani 1 1 d . . .
H45A H 0.8492 1.0740 -0.0145 0.048 Uiso 1 1 calc R . .
C46 C 0.86487(18) 1.00847(7) -0.00512(19) 0.0326(5) Uani 1 1 d . . .
H46A H 0.8666 1.0061 0.0557 0.039 Uiso 1 1 calc R . .
C47 C 0.87124(13) 0.97133(6) -0.05125(15) 0.0195(4) Uani 1 1 d . . .
C48 C 0.88751(14) 0.92607(6) 0.08352(14) 0.0190(4) Uani 1 1 d . B .
H48A H 0.8564 0.9511 0.0968 0.023 Uiso 1 1 calc R . .
H48B H 0.9575 0.9288 0.1260 0.023 Uiso 1 1 calc R . .
C49 C 0.74530(14) 0.73952(7) -0.01860(15) 0.0222(4) Uani 1 1 d . . .
C50 C 0.74714(17) 0.69230(7) -0.02548(19) 0.0356(6) Uani 1 1 d . . .
H50A H 0.8048 0.6809 0.0295 0.053 Uiso 1 1 calc R . .
H50B H 0.7480 0.6843 -0.0851 0.053 Uiso 1 1 calc R . .
H50C H 0.6899 0.6801 -0.0255 0.053 Uiso 1 1 calc R . .

loop_
_atom_site_aniso_label
_atom_site_aniso_U_11
_atom_site_aniso_U_22
_atom_site_aniso_U_33
_atom_site_aniso_U_23
_atom_site_aniso_U_13
_atom_site_aniso_U_12
Ni1 0.01182(10) 0.01455(11) 0.01224(12) 0.00010(9) 0.00565(9) 0.00018(8)
B1 0.0321(13) 0.0267(12) 0.0245(14) 0.0075(10) 0.0133(11) 0.0008(10)
F1 0.0324(9) 0.204(3) 0.0344(11) 0.0279(13) 0.0162(8) -0.0030(12)
F2 0.1198(16) 0.0254(8) 0.0331(10) 0.0090(7) 0.0223(10) -0.0088(9)
F3 0.0538(10) 0.0366(9) 0.0620(12) -0.0148(8) 0.0001(9) 0.0102(7)
F4 0.0326(7) 0.0459(9) 0.0349(9) -0.0001(7) 0.0107(7) -0.0047(6)
B2 0.073(2) 0.0404(17) 0.0317(18) -0.0040(14) 0.0246(17) -0.0260(16)
F5 0.379(7) 0.0385(15) 0.219(5) -0.026(2) 0.246(5) -0.036(2)
F6 0.0325(12) 0.215(4) 0.0404(14) 0.055(2) 0.0084(10) -0.0238(18)
F7 0.0484(9) 0.0576(10) 0.0356(9) 0.0119(7) 0.0192(8) -0.0061(7)
F8 0.0260(10) 0.0875(17) 0.0452(13) 0.0388(12) -0.0103(9) -0.0045(10)
F5' 0.379(7) 0.0385(15) 0.219(5) -0.026(2) 0.246(5) -0.036(2)
F6' 0.0325(12) 0.215(4) 0.0404(14) 0.055(2) 0.0084(10) -0.0238(18)
F7' 0.0484(9) 0.0576(10) 0.0356(9) 0.0119(7) 0.0192(8) -0.0061(7)
F8' 0.0260(10) 0.0875(17) 0.0452(13) 0.0388(12) -0.0103(9) -0.0045(10)
N1 0.0133(7) 0.0283(8) 0.0146(8) 0.0029(7) 0.0061(6) -0.0030(6)
N2 0.0202(7) 0.0182(7) 0.0186(9) 0.0013(6) 0.0094(7) 0.0023(6)
N3 0.0126(6) 0.0186(7) 0.0100(7) -0.0004(6) 0.0046(6) 0.0020(5)
N4 0.0189(7) 0.0157(7) 0.0147(8) 0.0016(6) 0.0082(6) -0.0003(6)
N5 0.0175(7) 0.0193(7) 0.0189(8) 0.0012(6) 0.0088(7) 0.0011(6)
P1 0.0126(2) 0.0182(2) 0.0138(2) 0.00215(18) 0.00562(18) 0.00108(16)
P2 0.0139(2) 0.0171(2) 0.0139(2) 0.00020(18) 0.00673(18) -0.00081(16)
P3 0.01256(19) 0.0143(2) 0.0123(2) 0.00028(17) 0.00576(18) 0.00115(16)
P4 0.01289(19) 0.0155(2) 0.0120(2) -0.00020(17) 0.00576(18) 0.00090(16)
C1 0.0326(7) 0.0418(8) 0.0273(8) 0.0139(6) 0.0149(6) 0.0055(6)
C2 0.0326(7) 0.0418(8) 0.0273(8) 0.0139(6) 0.0149(6) 0.0055(6)
C3 0.0326(7) 0.0418(8) 0.0273(8) 0.0139(6) 0.0149(6) 0.0055(6)
C4 0.0326(7) 0.0418(8) 0.0273(8) 0.0139(6) 0.0149(6) 0.0055(6)
C1' 0.0326(7) 0.0418(8) 0.0273(8) 0.0139(6) 0.0149(6) 0.0055(6)
C2' 0.0326(7) 0.0418(8) 0.0273(8) 0.0139(6) 0.0149(6) 0.0055(6)
C3' 0.0326(7) 0.0418(8) 0.0273(8) 0.0139(6) 0.0149(6) 0.0055(6)
C4' 0.0326(7) 0.0418(8) 0.0273(8) 0.0139(6) 0.0149(6) 0.0055(6)
C5 0.0134(8) 0.0345(11) 0.0164(10) 0.0002(8) 0.0064(8) -0.0031(7)
C6 0.0192(9) 0.0234(10) 0.0283(12) -0.0032(8) 0.0109(9) -0.0037(7)
C7 0.0217(10) 0.0274(11) 0.0448(15) 0.0049(10) 0.0173(10) 0.0004(8)
C8 0.0158(9) 0.0369(13) 0.0380(15) 0.0093(10) 0.0063(10) -0.0011(8)
C9 0.0187(9) 0.0301(11) 0.0265(12) 0.0034(9) 0.0025(9) -0.0039(8)
C10 0.0175(9) 0.0244(10) 0.0237(11) 0.0026(8) 0.0081(8) -0.0017(7)
C11 0.0146(8) 0.0161(8) 0.0196(10) 0.0005(7) 0.0062(7) -0.0011(6)
C12 0.0156(8) 0.0234(9) 0.0149(10) 0.0010(7) 0.0046(7) -0.0020(7)
C13 0.0167(8) 0.0279(10) 0.0174(10) 0.0003(8) 0.0076(8) -0.0033(7)
C14 0.0293(11) 0.0437(13) 0.0331(14) 0.0144(11) 0.0208(11) 0.0051(10)
C15 0.0307(11) 0.0480(14) 0.0233(13) 0.0087(10) 0.0154(10) 0.0004(10)
C16 0.0491(15) 0.0559(17) 0.0510(18) 0.0229(14) 0.0391(15) 0.0132(13)
C17 0.0196(9) 0.0209(9) 0.0197(10) -0.0018(7) 0.0110(8) 0.0013(7)
C18 0.0336(11) 0.0204(10) 0.0389(14) -0.0019(9) 0.0226(11) 0.0038(8)
C19 0.0351(12) 0.0279(11) 0.0369(15) -0.0049(10) 0.0164(11) 0.0092(9)
C20 0.0359(12) 0.0225(11) 0.0394(16) -0.0044(10) 0.0069(11) 0.0037(9)
C21 0.0627(19) 0.0287(13) 0.0485(19) -0.0062(12) 0.0235(15) -0.0151(12)
C22 0.0549(16) 0.0307(12) 0.0398(16) -0.0071(11) 0.0251(14) -0.0157(11)
C23 0.0165(8) 0.0191(9) 0.0235(11) -0.0002(8) 0.0054(8) 0.0031(7)
C24 0.0295(10) 0.0223(10) 0.0226(11) 0.0071(8) 0.0144(9) 0.0091(8)
C25 0.0158(8) 0.0216(9) 0.0165(10) -0.0023(7) 0.0085(7) 0.0023(7)
C26 0.0262(10) 0.0233(10) 0.0199(11) -0.0065(8) 0.0127(9) -0.0038(8)
C27 0.0331(11) 0.0310(11) 0.0292(13) -0.0065(9) 0.0175(10) 0.0025(9)
C28 0.0464(14) 0.0406(14) 0.0396(16) -0.0073(11) 0.0312(13) -0.0007(11)
C29 0.0145(8) 0.0217(9) 0.0143(9) 0.0005(7) 0.0062(7) 0.0040(7)
C30 0.0163(8) 0.0214(9) 0.0213(11) 0.0014(8) 0.0084(8) 0.0033(7)
C31 0.0195(9) 0.0262(10) 0.0316(13) 0.0045(9) 0.0112(9) 0.0057(8)
C32 0.0157(9) 0.0407(13) 0.0303(13) 0.0020(10) 0.0049(9) 0.0041(9)
C33 0.0185(9) 0.0426(13) 0.0223(12) -0.0074(10) 0.0027(9) 0.0000(9)
C34 0.0188(9) 0.0259(10) 0.0231(11) -0.0052(8) 0.0081(8) 0.0005(7)
C35 0.0115(7) 0.0205(8) 0.0162(10) 0.0003(7) 0.0070(7) -0.0001(6)
C36 0.0155(8) 0.0192(9) 0.0141(9) -0.0015(7) 0.0060(7) 0.0033(6)
C37 0.0154(8) 0.0226(9) 0.0125(9) -0.0016(7) 0.0054(7) 0.0017(7)
C38 0.0282(10) 0.0344(11) 0.0272(12) -0.0121(9) 0.0190(10) -0.0090(9)
C39 0.0271(10) 0.0389(12) 0.0241(12) -0.0089(9) 0.0166(10) -0.0005(9)
C40 0.0387(13) 0.0523(15) 0.0381(15) -0.0162(12) 0.0288(12) -0.0106(11)
C41 0.0160(8) 0.0181(8) 0.0234(11) 0.0022(7) 0.0118(8) 0.0010(7)
C42 0.0340(11) 0.0246(10) 0.0283(13) 0.0061(9) 0.0181(10) 0.0004(8)
C43 0.0292(11) 0.0327(12) 0.0307(13) 0.0121(10) 0.0118(10) -0.0040(9)
C44 0.0315(11) 0.0225(10) 0.0364(15) 0.0099(9) 0.0100(11) -0.0042(9)
C45 0.0609(17) 0.0173(10) 0.0495(18) 0.0027(10) 0.0325(15) -0.0003(10)
C46 0.0512(14) 0.0182(10) 0.0349(14) 0.0012(9) 0.0256(12) -0.0012(9)
C47 0.0153(8) 0.0177(9) 0.0216(11) 0.0041(7) 0.0055(8) -0.0013(7)
C48 0.0226(9) 0.0173(9) 0.0181(10) -0.0001(7) 0.0104(8) -0.0023(7)
C49 0.0208(9) 0.0211(9) 0.0226(11) 0.0006(8) 0.0085(8) 0.0002(7)
C50 0.0411(13) 0.0170(10) 0.0364(15) -0.0003(9) 0.0082(11) 0.0011(9)

loop_
_atom_type_symbol
_atom_type_description
_atom_type_scat_dispersion_real
_atom_type_scat_dispersion_imag
_atom_type_scat_source
C C 0.0033 0.0016 'International Tables Vol C Tables 4.2.6.8 and 6.1.1.4'
H H 0.0000 0.0000 'International Tables Vol C Tables 4.2.6.8 and 6.1.1.4'
B B 0.0013 0.0007 'International Tables Vol C Tables 4.2.6.8 and 6.1.1.4'
N N 0.0061 0.0033 'International Tables Vol C Tables 4.2.6.8 and 6.1.1.4'
F F 0.0171 0.0103 'International Tables Vol C Tables 4.2.6.8 and 6.1.1.4'
P P 0.1023 0.0942 'International Tables Vol C Tables 4.2.6.8 and 6.1.1.4'
Ni Ni 0.3393 1.1124 'International Tables Vol C Tables 4.2.6.8 and 6.1.1.4'
O O 0.0106 0.0060 'International Tables Vol C Tables 4.2.6.8 and 6.1.1.4'

loop_
_geom_angle_atom_site_label_1
_geom_angle_atom_site_label_2
_geom_angle_atom_site_label_3
_geom_angle
N5 Ni1 P4 88.62(4)
N5 Ni1 P2 88.71(4)
P4 Ni1 P2 177.33(2)
N5 Ni1 P3 120.86(5)
P4 Ni1 P3 81.046(19)
P2 Ni1 P3 100.49(2)
N5 Ni1 P1 119.28(5)
P4 Ni1 P1 98.48(2)
P2 Ni1 P1 82.68(2)
P3 Ni1 P1 119.81(2)
F1 B1 F2 111.1(2)
F1 B1 F3 109.5(2)
F2 B1 F3 107.0(2)
F1 B1 F4 110.1(2)
F2 B1 F4 109.0(2)
F3 B1 F4 110.1(2)
F6 B2 F6' 64.3(7)
F6 B2 F5 130.9(11)
F6' B2 F5 103.9(11)
F6 B2 F8' 128.0(6)
F6' B2 F8' 110.4(3)
F5 B2 F8' 8.5(12)
F6 B2 F7 116.6(6)
F6' B2 F7 119.7(4)
F5 B2 F7 110.3(10)
F8' B2 F7 110.0(3)
F6 B2 F5' 42.2(6)
F6' B2 F5' 105.2(3)
F5 B2 F5' 112.4(11)
F8' B2 F5' 104.8(4)
F7 B2 F5' 105.4(3)
F6 B2 F8 98.2(8)
F6' B2 F8 37.0(4)
F5 B2 F8 93.4(11)
F8' B2 F8 101.8(5)
F7 B2 F8 92.2(5)
F5' B2 F8 140.4(5)
C11 N1 C5 116.70(16)
C11 N1 C12 117.25(15)
C5 N1 C12 114.87(15)
C23 N2 C17 116.94(16)
C23 N2 C24 118.50(16)
C17 N2 C24 114.46(16)
C35 N3 C36 114.52(14)
C35 N3 C29 113.27(15)
C36 N3 C29 113.80(14)
C47 N4 C48 116.83(15)
C47 N4 C41 116.53(15)
C48 N4 C41 114.68(15)
C49 N5 Ni1 178.66(16)
C1 P1 C5 101.60(11)
C1 P1 C24 101.61(10)
C5 P1 C24 102.14(10)
C1 P1 Ni1 124.04(8)
C5 P1 Ni1 114.72(7)
C24 P1 Ni1 109.95(7)
C13 P2 C12 103.66(9)
C13 P2 C17 105.93(9)
C12 P2 C17 104.08(9)
C13 P2 Ni1 117.72(6)
C12 P2 Ni1 109.21(6)
C17 P2 Ni1 114.85(6)
C25 P3 C29 101.95(9)
C25 P3 C48 101.61(9)
C29 P3 C48 104.43(9)
C25 P3 Ni1 121.69(6)
C29 P3 Ni1 114.23(6)
C48 P3 Ni1 110.93(7)
C37 P4 C36 102.80(8)
C37 P4 C41 108.07(9)
C36 P4 C41 103.19(9)
C37 P4 Ni1 113.61(6)
C36 P4 Ni1 112.21(6)
C41 P4 Ni1 115.70(6)
C2 C1 P1 117.07(16)
C1 C2 C3 108.7(2)
C4 C3 C2 105.1(3)
N1 C5 P1 110.58(14)
C7 C6 C11 119.5(2)
C6 C7 C8 120.6(2)
C9 C8 C7 119.2(2)
C8 C9 C10 121.1(2)
C11 C10 C9 120.0(2)
C10 C11 C6 119.56(18)
C10 C11 N1 122.66(17)
C6 C11 N1 117.69(18)
N1 C12 P2 111.55(13)
C14 C13 P2 113.59(14)
C15 C14 C13 112.26(19)
C14 C15 C16 112.9(2)
N2 C17 P2 111.23(12)
C23 C18 C19 121.4(2)
C20 C19 C18 120.9(2)
C19 C20 C21 117.9(2)
C22 C21 C20 121.5(2)
C21 C22 C23 120.9(3)
C18 C23 C22 117.2(2)
C18 C23 N2 122.56(18)
C22 C23 N2 120.0(2)
N2 C24 P1 115.59(13)
C26 C25 P3 116.89(13)
C27 C26 C25 111.96(17)
C28 C27 C26 114.18(19)
N3 C29 P3 112.62(13)
C31 C30 C35 120.08(19)
C32 C31 C30 120.67(19)
C33 C32 C31 119.3(2)
C32 C33 C34 120.8(2)
C35 C34 C33 120.44(19)
C34 C35 C30 118.64(17)
C34 C35 N3 119.32(16)
C30 C35 N3 122.03(17)
N3 C36 P4 113.54(12)
C38 C37 P4 116.15(13)
C39 C38 C37 111.79(17)
C40 C39 C38 112.90(19)
N4 C41 P4 112.53(12)
C43 C42 C47 121.1(2)
C44 C43 C42 120.8(2)
C45 C44 C43 118.4(2)
C44 C45 C46 121.7(2)
C47 C46 C45 121.1(2)
C46 C47 C42 116.76(19)
C46 C47 N4 121.98(19)
C42 C47 N4 121.19(18)
N4 C48 P3 116.33(13)
N5 C49 C50 178.3(2)

loop_
_geom_bond_atom_site_label_1
_geom_bond_atom_site_label_2
_geom_bond_distance
Ni1 N5 1.9859(16)
Ni1 P4 2.1672(5)
Ni1 P2 2.1775(5)
Ni1 P3 2.1898(5)
Ni1 P1 2.2124(5)
B1 F1 1.350(3)
B1 F2 1.366(3)
B1 F3 1.381(3)
B1 F4 1.393(3)
B2 F6 1.244(15)
B2 F6' 1.289(4)
B2 F5 1.31(2)
B2 F8' 1.348(4)
B2 F7 1.365(3)
B2 F5' 1.409(5)
B2 F8 1.677(14)
N1 C11 1.427(2)
N1 C5 1.450(2)
N1 C12 1.459(2)
N2 C23 1.418(2)
N2 C17 1.459(2)
N2 C24 1.463(3)
N3 C35 1.435(2)
N3 C36 1.450(2)
N3 C29 1.469(2)
N4 C47 1.425(2)
N4 C48 1.457(2)
N4 C41 1.460(2)
N5 C49 1.139(2)
P1 C1 1.831(2)
P1 C5 1.848(2)
P1 C24 1.857(2)
P2 C13 1.828(2)
P2 C12 1.8401(19)
P2 C17 1.8428(19)
P3 C25 1.8265(19)
P3 C29 1.8389(18)
P3 C48 1.8589(19)
P4 C37 1.8170(19)
P4 C36 1.8332(19)
P4 C41 1.8335(19)
C1 C2 1.522(3)
C2 C3 1.585(5)
C3 C4 1.583(6)
C3' C4' 1.805(8)
C6 C7 1.391(3)
C6 C11 1.402(3)
C7 C8 1.394(3)
C8 C9 1.373(3)
C9 C10 1.390(3)
C10 C11 1.385(3)
C13 C14 1.533(3)
C14 C15 1.510(3)
C15 C16 1.518(3)
C18 C23 1.383(3)
C18 C19 1.393(3)
C19 C20 1.372(3)
C20 C21 1.386(4)
C21 C22 1.377(3)
C22 C23 1.394(3)
C25 C26 1.533(3)
C26 C27 1.531(3)
C27 C28 1.512(3)
C30 C31 1.394(3)
C30 C35 1.402(3)
C31 C32 1.383(3)
C32 C33 1.376(3)
C33 C34 1.393(3)
C34 C35 1.391(3)
C37 C38 1.524(3)
C38 C39 1.510(3)
C39 C40 1.507(3)
C42 C43 1.396(3)
C42 C47 1.404(3)
C43 C44 1.376(3)
C44 C45 1.364(4)
C45 C46 1.395(3)
C46 C47 1.387(3)
C49 C50 1.463(3)

loop_
_platon_squeeze_void_nr
_platon_squeeze_void_average_x
_platon_squeeze_void_average_y
_platon_squeeze_void_average_z
_platon_squeeze_void_volume
_platon_squeeze_void_count_electrons
_platon_squeeze_void_content
1 0.054 0.000 0.373 959 290 ' '
2 -0.029 0.500 0.861 959 290 ' '
